data_9007715
loop_
_publ_author_name
'Agron, P. A.'
'Busing, W. R.'

_publ_section_title
;
 Calcium and strontium dichloride hexahydrates by neutron diffraction
;
_journal_name_full 'Acta Crystallographica, Section C'
_journal_page_first 141
_journal_page_last 143
_journal_paper_doi 10.1107/S0108270186097007
_journal_volume 42
_journal_year 1986
_chemical_formula_sum 'Ca Cl2 H12 O6'
_chemical_name_mineral Antarcticite
_space_group_IT_number 150
_symmetry_space_group_name_Hall 'P 3 2"'
_symmetry_space_group_name_H-M 'P 3 2 1'
_cell_angle_alpha 90
_cell_angle_beta 90
_cell_angle_gamma 120
_cell_length_a 7.8759
_cell_length_b 7.8758
_cell_length_c 3.9545
_cell_formula_units_Z 1
_cell_volume 212.431
_database_code_amcsd 0010027
_exptl_crystal_density_diffrn 1.712
_cod_original_formula_sum 'Ca Cl2 O6 H12'
_cod_database_code 9007715

loop_
_space_group_symop_operation_xyz
x,y,z
y,x,-z
-y,x-y,z
-x,-x+y,-z
-x+y,-x,z
x-y,-y,-z

loop_
_atom_site_label
_atom_site_fract_x
_atom_site_fract_y
_atom_site_fract_z
_atom_site_U_iso_or_equiv
Ca 0.00000 0.00000 0.00000 0.01786
Cl 0.33330 0.66670 0.42490 0.02736
O1 0.31140 0.00000 0.00000 0.02862
O2 -0.21320 0.00000 0.50000 0.02457
H1 0.43260 0.09880 -0.09260 0.05231
H2 -0.23300 0.11130 0.48350 0.04534

loop_
_cod_related_entry_id
_cod_related_entry_database
_cod_related_entry_code
1 AMCSD 0010027
